data_2231765
loop_
_publ_author_name
'Wu, Nan'
'Zhang, Rongli'
'Li, Xinnian'
'Xu, Xin'
'Xu, Zhou'

_publ_section_title
;
 4-(4-Bromophenyl)-2,3,3a,4,5,11c-hexahydrobenzo[<i>f</i>]furo[3,2-<i>c</i>]quinoline
;
_journal_coeditor_code ZB2015
_journal_issue 9
_journal_name_full 'Acta Crystallographica Section E'
_journal_page_first o2285
_journal_paper_doi 10.1107/S1600536811031084
_journal_volume 67
_journal_year 2011
_chemical_formula_iupac 'C21 H18 Br N O'
_chemical_formula_moiety 'C21 H18 Br N O'
_chemical_formula_sum 'C21 H18 Br N O'
_chemical_formula_weight 380.27
_chemical_melting_point_gt 523
_chemical_melting_point_lt 525
_chemical_name_systematic
;
4-(4-Bromophenyl)-2,3,3a,4,5,11c-hexahydrobenzo[<i>f</i>]furo[3,2-
<i>c</i>]quinoline
;
_space_group_IT_number 2
_symmetry_cell_setting triclinic
_symmetry_space_group_name_Hall '-P 1'
_symmetry_space_group_name_H-M 'P -1'
_atom_sites_solution_hydrogens geom
_atom_sites_solution_primary direct
_atom_sites_solution_secondary difmap
_cell_angle_alpha 103.8880(10)
_cell_angle_beta 114.0750(10)
_cell_angle_gamma 92.4690(10)
_cell_formula_units_Z 2
_cell_length_a 9.4019(2)
_cell_length_b 9.6025(2)
_cell_length_c 10.4660(2)
_cell_measurement_reflns_used 2885
_cell_measurement_temperature 296(2)
_cell_measurement_theta_max 22.92
_cell_measurement_theta_min 2.22
_cell_volume 826.81(3)
_computing_cell_refinement 'SAINTT (Bruker, 2001)'
_computing_data_collection 'SMART (Bruker, 2001)'
_computing_data_reduction 'SAINT (Bruker, 2001)'
_computing_molecular_graphics 'SHELXTL (Sheldrick, 2008)'
_computing_publication_material 'SHELXTL (Sheldrick, 2008)'
_computing_structure_refinement 'SHELXL97 (Sheldrick, 2008)'
_computing_structure_solution 'SHELXS97 (Sheldrick, 2008)'
_diffrn_ambient_temperature 296(2)
_diffrn_measured_fraction_theta_full 0.998
_diffrn_measured_fraction_theta_max 0.998
_diffrn_measurement_device_type 'Bruker APEXII area-detector'
_diffrn_measurement_method '\f and \w'
_diffrn_radiation_monochromator graphite
_diffrn_radiation_source 'fine-focus sealed tube'
_diffrn_radiation_type MoK\a
_diffrn_radiation_wavelength 0.71073
_diffrn_reflns_av_R_equivalents 0.0371
_diffrn_reflns_av_sigmaI/netI 0.0392
_diffrn_reflns_limit_h_max 11
_diffrn_reflns_limit_h_min -11
_diffrn_reflns_limit_k_max 11
_diffrn_reflns_limit_k_min -11
_diffrn_reflns_limit_l_max 12
_diffrn_reflns_limit_l_min -12
_diffrn_reflns_number 10901
_diffrn_reflns_theta_full 25.01
_diffrn_reflns_theta_max 25.01
_diffrn_reflns_theta_min 2.21
_exptl_absorpt_coefficient_mu 2.493
_exptl_absorpt_correction_T_max 0.899
_exptl_absorpt_correction_T_min 0.793
_exptl_absorpt_correction_type multi-scan
_exptl_absorpt_process_details '(SADABS; Bruker, 2001)'
_exptl_crystal_colour colourless
_exptl_crystal_density_diffrn 1.527
_exptl_crystal_density_method 'not measured'
_exptl_crystal_description block
_exptl_crystal_F_000 388
_exptl_crystal_size_max 0.20
_exptl_crystal_size_mid 0.093
_exptl_crystal_size_min 0.039
_refine_diff_density_max 0.219
_refine_diff_density_min -0.317
_refine_ls_extinction_method none
_refine_ls_goodness_of_fit_ref 1.038
_refine_ls_hydrogen_treatment mixed
_refine_ls_matrix_type full
_refine_ls_number_parameters 221
_refine_ls_number_reflns 2921
_refine_ls_number_restraints 0
_refine_ls_restrained_S_all 1.038
_refine_ls_R_factor_all 0.0505
_refine_ls_R_factor_gt 0.0332
_refine_ls_shift/su_max 0.001
_refine_ls_shift/su_mean 0.000
_refine_ls_structure_factor_coef Fsqd
_refine_ls_weighting_details 'calc w=1/[\s^2^(Fo^2^)+(0.0327P)^2^+0.2420P] where P=(Fo^2^+2Fc^2^)/3'
_refine_ls_weighting_scheme calc
_refine_ls_wR_factor_gt 0.0691
_refine_ls_wR_factor_ref 0.0761
_reflns_number_gt 2301
_reflns_number_total 2921
_reflns_threshold_expression I>2sigma(I)
_cod_data_source_file zb2015.cif
_cod_data_source_block I
_cod_database_code 2231765
_cod_database_fobs_code 2231765

loop_
_symmetry_equiv_pos_as_xyz
'x, y, z'
'-x, -y, -z'

loop_
_atom_site_type_symbol
_atom_site_label
_atom_site_fract_x
_atom_site_fract_y
_atom_site_fract_z
_atom_site_U_iso_or_equiv
_atom_site_adp_type
_atom_site_calc_flag
_atom_site_refinement_flags
_atom_site_occupancy
_atom_site_symmetry_multiplicity
Br Br1 1.51042(4) 0.37481(4) 0.64000(4) 0.05334(14) Uani d . 1 1
O O1 0.7657(2) 0.0345(2) 0.8561(2) 0.0463(5) Uani d . 1 1
C C16 1.1935(3) 0.2498(3) 0.8548(3) 0.0360(6) Uani d . 1 1
C C19 1.3806(3) 0.3222(3) 0.7264(3) 0.0364(6) Uani d . 1 1
N N1 1.1406(3) 0.3070(3) 1.0684(3) 0.0457(7) Uani d . 1 1
C C6 0.8940(3) 0.2371(3) 1.0725(3) 0.0335(6) Uani d . 1 1
C C1 1.0888(3) 0.2098(3) 0.9222(3) 0.0387(7) Uani d . 1 1
H H1B 1.0959 0.1099 0.9283 0.046 Uiso calc R 1 1
C C21 1.2412(3) 0.1435(3) 0.7724(3) 0.0430(7) Uani d . 1 1
H H21 1.2100 0.0462 0.7605 0.052 Uiso calc R 1 1
C C12 0.8804(3) 0.2858(3) 1.3089(3) 0.0387(7) Uani d . 1 1
C C20 1.3343(3) 0.1788(3) 0.7073(3) 0.0446(7) Uani d . 1 1
H H20 1.3647 0.1063 0.6515 0.054 Uiso calc R 1 1
C C15 1.0518(3) 0.2965(3) 1.1442(3) 0.0377(7) Uani d . 1 1
C C7 0.8052(3) 0.2325(3) 1.1546(3) 0.0330(6) Uani d . 1 1
C C5 0.8148(3) 0.1891(3) 0.9095(3) 0.0350(6) Uani d . 1 1
H H5 0.7211 0.2361 0.8765 0.042 Uiso calc R 1 1
C C2 0.9162(3) 0.2214(3) 0.8341(3) 0.0400(7) Uani d . 1 1
H H2 0.9075 0.3181 0.8190 0.048 Uiso calc R 1 1
C C17 1.2421(3) 0.3929(3) 0.8702(3) 0.0480(8) Uani d . 1 1
H H17 1.2106 0.4661 0.9242 0.058 Uiso calc R 1 1
C C8 0.6415(3) 0.1764(3) 1.0879(3) 0.0383(7) Uani d . 1 1
H H8 0.5893 0.1401 0.9869 0.046 Uiso calc R 1 1
C C9 0.5593(3) 0.1746(3) 1.1694(3) 0.0434(7) Uani d . 1 1
H H9 0.4519 0.1385 1.1231 0.052 Uiso calc R 1 1
C C11 0.7913(4) 0.2808(3) 1.3891(3) 0.0478(8) Uani d . 1 1
H H11 0.8407 0.3153 1.4903 0.057 Uiso calc R 1 1
C C10 0.6344(4) 0.2263(3) 1.3208(3) 0.0491(8) Uani d . 1 1
H H10 0.5776 0.2237 1.3753 0.059 Uiso calc R 1 1
C C14 1.1242(3) 0.3524(3) 1.2979(3) 0.0473(8) Uani d . 1 1
H H14 1.2300 0.3943 1.3452 0.057 Uiso calc R 1 1
C C18 1.3365(3) 0.4302(3) 0.8073(3) 0.0453(7) Uani d . 1 1
H H18 1.3695 0.5273 0.8199 0.054 Uiso calc R 1 1
C C13 1.0424(4) 0.3462(3) 1.3777(3) 0.0471(8) Uani d . 1 1
H H13 1.0932 0.3820 1.4788 0.057 Uiso calc R 1 1
C C3 0.8387(4) 0.1035(4) 0.6873(3) 0.0576(9) Uani d . 1 1
H H3A 0.7779 0.1450 0.6097 0.069 Uiso calc R 1 1
H H3B 0.9180 0.0569 0.6639 0.069 Uiso calc R 1 1
C C4 0.7334(4) -0.0034(4) 0.7062(3) 0.0610(9) Uani d . 1 1
H H4A 0.6236 0.0002 0.6472 0.073 Uiso calc R 1 1
H H4B 0.7538 -0.1011 0.6758 0.073 Uiso calc R 1 1
H H1A 1.234(4) 0.323(3) 1.114(3) 0.052(10) Uiso d . 1 1

loop_
_atom_site_aniso_label
_atom_site_aniso_U_11
_atom_site_aniso_U_22
_atom_site_aniso_U_33
_atom_site_aniso_U_12
_atom_site_aniso_U_13
_atom_site_aniso_U_23
Br1 0.0485(2) 0.0682(2) 0.0570(2) 0.00705(16) 0.03258(16) 0.02427(18)
O1 0.0560(12) 0.0410(12) 0.0405(12) -0.0063(10) 0.0247(10) 0.0045(10)
N1 0.0306(14) 0.0645(18) 0.0388(15) -0.0024(13) 0.0144(12) 0.0120(14)
C1 0.0387(16) 0.0397(16) 0.0401(17) 0.0031(13) 0.0190(14) 0.0126(14)
C2 0.0389(16) 0.0452(17) 0.0399(17) 0.0026(13) 0.0179(13) 0.0182(15)
C3 0.0471(18) 0.083(3) 0.0358(18) -0.0093(17) 0.0177(15) 0.0092(18)
C4 0.082(2) 0.053(2) 0.046(2) -0.0024(18) 0.0342(18) 0.0023(17)
C5 0.0334(15) 0.0381(16) 0.0351(16) 0.0025(12) 0.0156(12) 0.0122(14)
C6 0.0351(15) 0.0335(15) 0.0318(15) 0.0037(12) 0.0141(12) 0.0099(13)
C7 0.0399(15) 0.0264(14) 0.0353(15) 0.0054(12) 0.0186(13) 0.0089(13)
C8 0.0417(16) 0.0342(16) 0.0405(17) 0.0027(13) 0.0202(13) 0.0093(14)
C9 0.0457(17) 0.0352(16) 0.057(2) 0.0028(13) 0.0314(16) 0.0097(15)
C10 0.066(2) 0.0423(18) 0.055(2) 0.0022(16) 0.0432(18) 0.0111(16)
C11 0.068(2) 0.0406(18) 0.0398(18) 0.0021(16) 0.0305(17) 0.0085(15)
C12 0.0494(17) 0.0340(16) 0.0348(16) 0.0040(13) 0.0200(14) 0.0105(14)
C13 0.0525(19) 0.0485(19) 0.0331(16) 0.0013(15) 0.0138(15) 0.0084(15)
C14 0.0383(17) 0.0534(19) 0.0400(18) -0.0042(14) 0.0112(14) 0.0074(16)
C15 0.0348(15) 0.0414(17) 0.0380(16) 0.0038(13) 0.0162(13) 0.0126(14)
C16 0.0328(15) 0.0365(16) 0.0410(17) 0.0043(12) 0.0169(13) 0.0134(14)
C17 0.059(2) 0.0356(17) 0.063(2) 0.0094(15) 0.0400(17) 0.0116(16)
C18 0.0505(18) 0.0342(16) 0.059(2) 0.0015(14) 0.0324(16) 0.0116(16)
C19 0.0318(14) 0.0437(17) 0.0367(16) 0.0046(13) 0.0162(13) 0.0141(14)
C20 0.0472(17) 0.0413(18) 0.0517(19) 0.0104(14) 0.0297(15) 0.0087(15)
C21 0.0442(17) 0.0337(16) 0.0562(19) 0.0061(13) 0.0255(15) 0.0146(15)

loop_
_atom_type_symbol
_atom_type_description
_atom_type_scat_dispersion_real
_atom_type_scat_dispersion_imag
_atom_type_scat_source
C C 0.0033 0.0016 'International Tables Vol C Tables 4.2.6.8 and 6.1.1.4'
H H 0.0000 0.0000 'International Tables Vol C Tables 4.2.6.8 and 6.1.1.4'
N N 0.0061 0.0033 'International Tables Vol C Tables 4.2.6.8 and 6.1.1.4'
O O 0.0106 0.0060 'International Tables Vol C Tables 4.2.6.8 and 6.1.1.4'
Br Br -0.2901 2.4595 'International Tables Vol C Tables 4.2.6.8 and 6.1.1.4'

loop_
_geom_angle_atom_site_label_1
_geom_angle_atom_site_label_2
_geom_angle_atom_site_label_3
_geom_angle
C4 O1 C5 105.9(2)
C17 C16 C21 117.7(2)
C17 C16 C1 121.3(2)
C21 C16 C1 121.0(2)
C18 C19 C20 121.5(2)
C18 C19 Br1 118.6(2)
C20 C19 Br1 119.9(2)
C15 N1 C1 118.9(2)
C15 N1 H1A 117(2)
C1 N1 H1A 113(2)
C15 C6 C7 119.5(2)
C15 C6 C5 119.7(2)
C7 C6 C5 120.6(2)
N1 C1 C16 109.9(2)
N1 C1 C2 107.6(2)
C16 C1 C2 112.3(2)
N1 C1 H1B 109.0
C16 C1 H1B 109.0
C2 C1 H1B 109.0
C20 C21 C16 121.5(3)
C20 C21 H21 119.3
C16 C21 H21 119.3
C11 C12 C13 122.0(3)
C11 C12 C7 119.4(3)
C13 C12 C7 118.6(3)
C19 C20 C21 118.8(3)
C19 C20 H20 120.6
C21 C20 H20 120.6
C6 C15 N1 121.3(3)
C6 C15 C14 119.9(3)
N1 C15 C14 118.8(2)
C12 C7 C8 117.5(2)
C12 C7 C6 119.9(2)
C8 C7 C6 122.6(2)
O1 C5 C6 110.8(2)
O1 C5 C2 104.9(2)
C6 C5 C2 115.6(2)
O1 C5 H5 108.4
C6 C5 H5 108.4
C2 C5 H5 108.4
C5 C2 C1 111.1(2)
C5 C2 C3 102.0(2)
C1 C2 C3 112.5(2)
C5 C2 H2 110.3
C1 C2 H2 110.3
C3 C2 H2 110.3
C16 C17 C18 121.6(3)
C16 C17 H17 119.2
C18 C17 H17 119.2
C9 C8 C7 121.3(3)
C9 C8 H8 119.4
C7 C8 H8 119.4
C8 C9 C10 120.7(3)
C8 C9 H9 119.6
C10 C9 H9 119.6
C10 C11 C12 121.2(3)
C10 C11 H11 119.4
C12 C11 H11 119.4
C11 C10 C9 119.9(3)
C11 C10 H10 120.1
C9 C10 H10 120.1
C13 C14 C15 121.3(3)
C13 C14 H14 119.3
C15 C14 H14 119.3
C19 C18 C17 118.9(3)
C19 C18 H18 120.5
C17 C18 H18 120.5
C14 C13 C12 120.7(3)
C14 C13 H13 119.6
C12 C13 H13 119.6
C4 C3 C2 105.5(2)
C4 C3 H3A 110.6
C2 C3 H3A 110.6
C4 C3 H3B 110.6
C2 C3 H3B 110.6
H3A C3 H3B 108.8
O1 C4 C3 107.6(3)
O1 C4 H4A 110.2
C3 C4 H4A 110.2
O1 C4 H4B 110.2
C3 C4 H4B 110.2
H4A C4 H4B 108.5

loop_
_geom_bond_atom_site_label_1
_geom_bond_atom_site_label_2
_geom_bond_distance
Br1 C19 1.905(3)
O1 C4 1.420(3)
O1 C5 1.436(3)
C16 C17 1.379(4)
C16 C21 1.386(4)
C16 C1 1.510(3)
C19 C18 1.366(4)
C19 C20 1.368(4)
N1 C15 1.381(3)
N1 C1 1.454(4)
N1 H1A 0.80(3)
C6 C15 1.379(4)
C6 C7 1.428(3)
C6 C5 1.494(4)
C1 C2 1.529(4)
C1 H1B 0.9800
C21 C20 1.384(4)
C21 H21 0.9300
C12 C11 1.414(4)
C12 C13 1.415(4)
C12 C7 1.417(4)
C20 H20 0.9300
C15 C14 1.415(4)
C7 C8 1.420(4)
C5 C2 1.527(3)
C5 H5 0.9800
C2 C3 1.534(4)
C2 H2 0.9800
C17 C18 1.383(4)
C17 H17 0.9300
C8 C9 1.367(4)
C8 H8 0.9300
C9 C10 1.391(4)
C9 H9 0.9300
C11 C10 1.362(4)
C11 H11 0.9300
C10 H10 0.9300
C14 C13 1.355(4)
C14 H14 0.9300
C18 H18 0.9300
C13 H13 0.9300
C3 C4 1.497(4)
C3 H3A 0.9700
C3 H3B 0.9700
C4 H4A 0.9700
C4 H4B 0.9700

loop_
_geom_hbond_atom_site_label_D
_geom_hbond_atom_site_label_H
_geom_hbond_atom_site_label_A
_geom_hbond_site_symmetry_A
_geom_hbond_distance_DH
_geom_hbond_distance_HA
_geom_hbond_distance_DA
_geom_hbond_angle_DHA
C9 H9 O1 2_657 0.93 2.69 3.462(3) 141.0

loop_
_geom_torsion_atom_site_label_1
_geom_torsion_atom_site_label_2
_geom_torsion_atom_site_label_3
_geom_torsion_atom_site_label_4
_geom_torsion
C15 N1 C1 C16 174.5(2)
C15 N1 C1 C2 52.0(3)
C17 C16 C1 N1 -41.8(3)
C21 C16 C1 N1 139.6(3)
C17 C16 C1 C2 77.9(3)
C21 C16 C1 C2 -100.6(3)
C17 C16 C21 C20 -0.1(4)
C1 C16 C21 C20 178.5(3)
C18 C19 C20 C21 -0.3(4)
Br1 C19 C20 C21 179.4(2)
C16 C21 C20 C19 0.6(4)
C7 C6 C15 N1 -178.0(2)
C5 C6 C15 N1 -2.8(4)
C7 C6 C15 C14 -0.1(4)
C5 C6 C15 C14 175.1(2)
C1 N1 C15 C6 -23.0(4)
C1 N1 C15 C14 159.1(3)
C11 C12 C7 C8 0.2(4)
C13 C12 C7 C8 -178.2(2)
C11 C12 C7 C6 -180.0(2)
C13 C12 C7 C6 1.6(4)
C15 C6 C7 C12 -1.4(4)
C5 C6 C7 C12 -176.5(2)
C15 C6 C7 C8 178.4(2)
C5 C6 C7 C8 3.3(4)
C4 O1 C5 C6 -164.3(2)
C4 O1 C5 C2 -38.9(3)
C15 C6 C5 O1 114.7(3)
C7 C6 C5 O1 -70.2(3)
C15 C6 C5 C2 -4.4(4)
C7 C6 C5 C2 170.7(2)
O1 C5 C2 C1 -88.2(3)
C6 C5 C2 C1 34.2(3)
O1 C5 C2 C3 31.8(3)
C6 C5 C2 C3 154.2(2)
N1 C1 C2 C5 -55.6(3)
C16 C1 C2 C5 -176.6(2)
N1 C1 C2 C3 -169.2(2)
C16 C1 C2 C3 69.7(3)
C21 C16 C17 C18 -0.6(4)
C1 C16 C17 C18 -179.2(3)
C12 C7 C8 C9 0.4(4)
C6 C7 C8 C9 -179.4(2)
C7 C8 C9 C10 -0.9(4)
C13 C12 C11 C10 178.0(3)
C7 C12 C11 C10 -0.3(4)
C12 C11 C10 C9 -0.1(4)
C8 C9 C10 C11 0.7(4)
C6 C15 C14 C13 1.5(4)
N1 C15 C14 C13 179.4(3)
C20 C19 C18 C17 -0.4(4)
Br1 C19 C18 C17 179.9(2)
C16 C17 C18 C19 0.9(4)
C15 C14 C13 C12 -1.3(4)
C11 C12 C13 C14 -178.6(3)
C7 C12 C13 C14 -0.3(4)
C5 C2 C3 C4 -13.9(3)
C1 C2 C3 C4 105.2(3)
C5 O1 C4 C3 29.8(3)
C2 C3 C4 O1 -8.8(4)
